data_4304980
loop_
_publ_author_name
'Abhudaya Mishra'
'Anastasios J. Tasiopoulos'
'Wolfgang Wernsdorfer'
'Eleni E. Moushi'
'Brian Moulton'
'Michael J. Zaworotko'
'Khalil A. Abboud'
'George Christou'

_publ_section_title
;
Single-Molecule Magnets: A Family of MnIII/CeIV Complexes with a
[Mn8CeO8]12+ Core
;
_journal_name_full 'Inorganic Chemistry'
_journal_page_first 4832
_journal_page_last 4843
_journal_paper_doi 10.1021/ic8001064
_journal_volume 47
_journal_year 2008
_chemical_formula_sum 'C148 H194 Ce Mn8 N2 O64'
_chemical_formula_weight 3604.69
_chemical_name_systematic
; 
 ? 
;
_space_group_IT_number 118
_symmetry_cell_setting tetragonal
_symmetry_space_group_name_Hall 'P -4 -2n'
_symmetry_space_group_name_H-M 'P -4 n 2'
_atom_sites_solution_hydrogens geom
_atom_sites_solution_primary direct
_atom_sites_solution_secondary difmap
_audit_creation_method SHELXL-97
_cell_angle_alpha 90.00
_cell_angle_beta 90.00
_cell_angle_gamma 90.00
_cell_formula_units_Z 4
_cell_length_a 22.5647(6)
_cell_length_b 22.5647(6)
_cell_length_c 26.3631(13)
_cell_measurement_temperature 173(2)
_cell_volume 13423.2(8)
_computing_structure_refinement 'SHELXL-97 (Sheldrick, 1997)'
_computing_structure_solution 'SHELXS-97 (Sheldrick, 1990)'
_diffrn_ambient_temperature 173(2)
_diffrn_measured_fraction_theta_full 0.997
_diffrn_measured_fraction_theta_max 0.997
_diffrn_radiation_monochromator graphite
_diffrn_radiation_source 'fine-focus sealed tube'
_diffrn_radiation_type MoK\a
_diffrn_radiation_wavelength 0.71073
_diffrn_reflns_av_R_equivalents 0.0000
_diffrn_reflns_av_sigmaI/netI 0.0241
_diffrn_reflns_limit_h_max 20
_diffrn_reflns_limit_h_min 0
_diffrn_reflns_limit_k_max 29
_diffrn_reflns_limit_k_min 0
_diffrn_reflns_limit_l_max 33
_diffrn_reflns_limit_l_min 0
_diffrn_reflns_number 8141
_diffrn_reflns_theta_full 27.50
_diffrn_reflns_theta_max 27.50
_diffrn_reflns_theta_min 1.19
_exptl_absorpt_coefficient_mu 1.168
_exptl_crystal_density_diffrn 1.784
_exptl_crystal_density_method 'not measured'
_exptl_crystal_F_000 7464
_refine_diff_density_max 0.894
_refine_diff_density_min -0.520
_refine_diff_density_rms 0.098
_refine_ls_abs_structure_details 'Flack H D (1983), Acta Cryst. A39, 876-881'
_refine_ls_abs_structure_Flack 0.248(18)
_refine_ls_extinction_coef 0.00016(3)
_refine_ls_extinction_expression Fc^*^=kFc[1+0.001xFc^2^\l^3^/sin(2\q)]^-1/4^
_refine_ls_extinction_method SHELXL
_refine_ls_goodness_of_fit_ref 1.070
_refine_ls_hydrogen_treatment mixed
_refine_ls_matrix_type full
_refine_ls_number_parameters 646
_refine_ls_number_reflns 8141
_refine_ls_number_restraints 0
_refine_ls_restrained_S_all 1.070
_refine_ls_R_factor_all 0.0435
_refine_ls_R_factor_gt 0.0367
_refine_ls_shift/su_max 0.001
_refine_ls_shift/su_mean 0.000
_refine_ls_structure_factor_coef Fsqd
_refine_ls_weighting_details 'calc w=1/[\s^2^(Fo^2^)+(0.0785P)^2^+0.0000P] where P=(Fo^2^+2Fc^2^)/3'
_refine_ls_weighting_scheme calc
_refine_ls_wR_factor_gt 0.1083
_refine_ls_wR_factor_ref 0.1106
_reflns_number_gt 6920
_reflns_number_total 8141
_reflns_threshold_expression >2sigma(I)
_cod_data_source_file ic8001064-file004_4.cif
_cod_data_source_block am35
_cod_depositor_comments
;
The following automatic conversions were performed:
'_symmetry_cell_setting' value 'Tetragonal' changed to 'tetragonal'
according to '/home/saulius/struct/CIF-dictionaries/cif_core.dic'
dictionary named 'cif_core.dic' version 2.4.1 from 2010-06-29.

Automatic conversion script
Id: cif_fix_enum 1527 2010-12-29 10:47:43Z saulius 

2021-04-12
Z value and formula fixed to values more according to usual
chemical conventions.                 miguel
;
_cod_original_formula_sum 'C296 H388 Ce2 Mn16 N4 O128'
_cod_original_formula_weight 7209.38
_cod_original_formula_units_Z 2
_cod_database_code 4304980

loop_
_symmetry_equiv_pos_as_xyz
'x, y, z'
'-x, -y, z'
'y, -x, -z'
'-y, x, -z'
'x+1/2, -y+1/2, z+1/2'
'-x+1/2, y+1/2, z+1/2'
'y+1/2, x+1/2, -z+1/2'
'-y+1/2, -x+1/2, -z+1/2'

loop_
_atom_site_label
_atom_site_type_symbol
_atom_site_fract_x
_atom_site_fract_y
_atom_site_fract_z
_atom_site_U_iso_or_equiv
_atom_site_adp_type
_atom_site_occupancy
_atom_site_symmetry_multiplicity
_atom_site_calc_flag
_atom_site_refinement_flags
_atom_site_disorder_assembly
_atom_site_disorder_group
Ce1 Ce 0.5000 0.5000 0.5000 0.02174(11) Uani 1 4 d S . .
Mn1 Mn 0.38676(3) 0.54062(3) 0.42688(3) 0.02509(15) Uani 1 1 d . . .
Mn2 Mn 0.38090(3) 0.41982(3) 0.47405(3) 0.02540(15) Uani 1 1 d . . .
O1 O 0.43053(13) 0.47133(14) 0.43727(11) 0.0233(6) Uani 1 1 d . . .
O2 O 0.44170(14) 0.57625(14) 0.46896(12) 0.0261(7) Uani 1 1 d . . .
O3 O 0.49491(14) 0.32341(16) 0.51446(12) 0.0312(8) Uani 1 1 d . . .
O4 O 0.42679(16) 0.33982(16) 0.45432(13) 0.0342(8) Uani 1 1 d . . .
O5 O 0.33105(16) 0.40861(16) 0.41372(12) 0.0325(8) Uani 1 1 d . . .
O6 O 0.33439(16) 0.49931(14) 0.37766(13) 0.0313(8) Uani 1 1 d . . .
O7 O 0.33979(15) 0.61371(14) 0.42224(13) 0.0316(7) Uani 1 1 d . . .
O8 O 0.37052(15) 0.67310(15) 0.48585(12) 0.0308(7) Uani 1 1 d . . .
O9 O 0.43674(18) 0.57373(18) 0.35534(13) 0.0402(9) Uani 1 1 d . . .
O10 O 0.5055(3) 0.6139(5) 0.2728(3) 0.128(4) Uani 1 1 d . . .
C1 C 0.4675(2) 0.3096(2) 0.47419(19) 0.0313(10) Uani 1 1 d . . .
C2 C 0.4840(2) 0.2523(2) 0.4488(2) 0.0349(11) Uani 1 1 d . . .
C3 C 0.5306(3) 0.2181(3) 0.4660(2) 0.0444(13) Uani 1 1 d . . .
H3A H 0.5540 0.2313 0.4938 0.053 Uiso 1 1 calc R . .
C4 C 0.5430(3) 0.1647(3) 0.4428(3) 0.0595(18) Uani 1 1 d . . .
H4A H 0.5753 0.1414 0.4544 0.071 Uiso 1 1 calc R . .
C5 C 0.5092(3) 0.1454(3) 0.4033(4) 0.068(2) Uani 1 1 d . . .
H5A H 0.5183 0.1088 0.3872 0.082 Uiso 1 1 calc R . .
C6 C 0.4611(4) 0.1789(4) 0.3863(4) 0.074(2) Uani 1 1 d . . .
H6A H 0.4366 0.1648 0.3596 0.089 Uiso 1 1 calc R . .
C7 C 0.4499(3) 0.2317(3) 0.4084(2) 0.0506(16) Uani 1 1 d . . .
H7A H 0.4182 0.2553 0.3961 0.061 Uiso 1 1 calc R . .
C8 C 0.3226(2) 0.4443(2) 0.37725(18) 0.0302(10) Uani 1 1 d . . .
C9 C 0.2971(2) 0.4189(2) 0.33019(19) 0.0319(11) Uani 1 1 d . . .
C10 C 0.2995(3) 0.3583(3) 0.3224(2) 0.0438(14) Uani 1 1 d . . .
H10A H 0.3158 0.3330 0.3476 0.053 Uiso 1 1 calc R . .
C11 C 0.2774(3) 0.3342(3) 0.2762(2) 0.0513(15) Uani 1 1 d . . .
H11A H 0.2794 0.2927 0.2702 0.062 Uiso 1 1 calc R . .
C12 C 0.2532(3) 0.3712(3) 0.2401(3) 0.0552(17) Uani 1 1 d . . .
H12A H 0.2377 0.3550 0.2096 0.066 Uiso 1 1 calc R . .
C13 C 0.2513(3) 0.4312(3) 0.2479(2) 0.0532(15) Uani 1 1 d . . .
H13A H 0.2349 0.4565 0.2228 0.064 Uiso 1 1 calc R . .
C14 C 0.2732(3) 0.4550(3) 0.2922(2) 0.0443(13) Uani 1 1 d . . .
H14A H 0.2720 0.4967 0.2970 0.053 Uiso 1 1 calc R . .
C15 C 0.3416(2) 0.6625(2) 0.44583(17) 0.0309(10) Uani 1 1 d . . .
C16 C 0.3047(2) 0.7120(2) 0.4251(2) 0.0325(11) Uani 1 1 d . . .
C17 C 0.2743(3) 0.7048(3) 0.3798(3) 0.0561(18) Uani 1 1 d . . .
H17A H 0.2778 0.6687 0.3616 0.067 Uiso 1 1 calc R . .
C18 C 0.2391(4) 0.7495(3) 0.3611(3) 0.066(2) Uani 1 1 d . . .
H18A H 0.2162 0.7430 0.3313 0.079 Uiso 1 1 calc R . .
C19 C 0.2367(3) 0.8041(3) 0.3854(3) 0.0543(16) Uani 1 1 d . . .
H19A H 0.2148 0.8360 0.3712 0.065 Uiso 1 1 calc R . .
C20 C 0.2666(3) 0.8109(3) 0.4303(3) 0.0490(15) Uani 1 1 d . . .
H20A H 0.2633 0.8473 0.4481 0.059 Uiso 1 1 calc R . .
C21 C 0.3016(3) 0.7660(3) 0.4507(2) 0.0425(13) Uani 1 1 d . . .
H21A H 0.3229 0.7720 0.4814 0.051 Uiso 1 1 calc R . .
C22 C 0.4076(3) 0.5880(3) 0.3084(2) 0.0535(16) Uani 1 1 d . . .
H22A H 0.3936 0.6295 0.3088 0.064 Uiso 1 1 calc R . .
H22B H 0.3730 0.5616 0.3031 0.064 Uiso 1 1 calc R . .
C23 C 0.4542(4) 0.5789(5) 0.2649(3) 0.092(3) Uani 1 1 d . . .
H23A H 0.4657 0.5366 0.2635 0.111 Uiso 1 1 calc R . .
H23B H 0.4361 0.5896 0.2320 0.111 Uiso 1 1 calc R . .
C24 C 0.5319(4) 0.6041(6) 0.3226(3) 0.097(3) Uani 1 1 d . . .
H24A H 0.5650 0.6321 0.3279 0.117 Uiso 1 1 calc R . .
H24B H 0.5478 0.5633 0.3246 0.117 Uiso 1 1 calc R . .
C25 C 0.4870(3) 0.6127(3) 0.3619(2) 0.0523(16) Uani 1 1 d . . .
H25A H 0.5050 0.6053 0.3956 0.063 Uiso 1 1 calc R . .
H25B H 0.4732 0.6543 0.3611 0.063 Uiso 1 1 calc R . .
Ce1' Ce 0.5000 0.5000 0.0000 0.02153(11) Uani 1 4 d S . .
N1' N 0.5055(2) 0.5909(3) 0.14096(19) 0.0480(13) Uani 1 1 d . . .
Mn1' Mn 0.44207(3) 0.60480(3) 0.07316(3) 0.02611(15) Uani 1 1 d . . .
Mn2' Mn 0.51551(3) 0.64203(3) -0.02822(3) 0.02557(15) Uani 1 1 d . . .
O1' O 0.42885(14) 0.52333(14) 0.06412(12) 0.0264(7) Uani 1 1 d . . .
O2' O 0.50532(13) 0.59612(14) 0.02952(13) 0.0252(7) Uani 1 1 d . . .
O3' O 0.37555(15) 0.60860(15) 0.12241(13) 0.0319(8) Uani 1 1 d . . .
O4' O 0.31154(15) 0.54382(16) 0.08728(13) 0.0331(8) Uani 1 1 d . . .
O5' O 0.45410(16) 0.69121(16) 0.07814(14) 0.0365(8) Uani 1 1 d . . .
O6' O 0.51186(16) 0.71530(16) 0.01149(13) 0.0350(8) Uani 1 1 d . . .
O7' O 0.61920(15) 0.62716(15) -0.01441(13) 0.0308(7) Uani 1 1 d . . .
O8' O 0.65692(16) 0.57546(15) 0.05027(14) 0.0323(7) Uani 1 1 d . . .
C1' C 0.3276(2) 0.5797(2) 0.1217(2) 0.0355(12) Uani 1 1 d . . .
C2' C 0.2869(3) 0.5880(3) 0.1651(2) 0.0403(13) Uani 1 1 d . . .
C3' C 0.3051(3) 0.6188(3) 0.2073(2) 0.0528(16) Uani 1 1 d . . .
H3'A H 0.3441 0.6346 0.2082 0.063 Uiso 1 1 calc R . .
C4' C 0.2671(4) 0.6276(4) 0.2494(3) 0.067(2) Uani 1 1 d . . .
H4'A H 0.2795 0.6496 0.2782 0.081 Uiso 1 1 calc R . .
C5' C 0.2109(4) 0.6026(4) 0.2467(3) 0.074(2) Uani 1 1 d . . .
H5'A H 0.1854 0.6051 0.2752 0.089 Uiso 1 1 calc R . .
C6' C 0.1914(4) 0.5741(4) 0.2032(4) 0.079(2) Uani 1 1 d . . .
H6'A H 0.1519 0.5599 0.2010 0.095 Uiso 1 1 calc R . .
C7' C 0.2301(3) 0.5666(3) 0.1631(3) 0.0654(19) Uani 1 1 d . . .
H7'A H 0.2171 0.5463 0.1336 0.078 Uiso 1 1 calc R . .
C8' C 0.4855(2) 0.7269(2) 0.0534(2) 0.0316(11) Uani 1 1 d . . .
C9' C 0.4906(2) 0.7890(3) 0.0717(2) 0.0388(12) Uani 1 1 d . . .
C10' C 0.4606(3) 0.8063(3) 0.1149(3) 0.0552(17) Uani 1 1 d . . .
H10B H 0.4353 0.7787 0.1314 0.066 Uiso 1 1 calc R . .
C11' C 0.4665(4) 0.8627(3) 0.1346(3) 0.068(2) Uani 1 1 d . . .
H11B H 0.4475 0.8739 0.1653 0.081 Uiso 1 1 calc R . .
C12' C 0.5032(4) 0.9042(4) 0.1063(4) 0.073(2) Uani 1 1 d . . .
H12B H 0.5048 0.9447 0.1160 0.088 Uiso 1 1 calc R . .
C13' C 0.5346(4) 0.8848(3) 0.0665(3) 0.0641(19) Uani 1 1 d . . .
H13B H 0.5623 0.9110 0.0512 0.077 Uiso 1 1 calc R . .
C14' C 0.5285(3) 0.8299(3) 0.0473(3) 0.0498(15) Uani 1 1 d . . .
H14B H 0.5496 0.8187 0.0176 0.060 Uiso 1 1 calc R . .
C15' C 0.6445(2) 0.6230(2) 0.0291(2) 0.0309(11) Uani 1 1 d . . .
C16' C 0.6634(3) 0.6790(2) 0.0542(3) 0.0466(15) Uani 1 1 d . . .
C17' C 0.6872(5) 0.6776(4) 0.1012(3) 0.088(3) Uani 1 1 d . . .
H17B H 0.6924 0.6407 0.1179 0.105 Uiso 1 1 calc R . .
C18' C 0.7047(7) 0.7312(4) 0.1259(5) 0.132(5) Uani 1 1 d . . .
H18B H 0.7206 0.7302 0.1593 0.158 Uiso 1 1 calc R . .
C19' C 0.6983(5) 0.7832(4) 0.1011(4) 0.100(4) Uani 1 1 d . . .
H19B H 0.7094 0.8190 0.1175 0.121 Uiso 1 1 calc R . .
C20' C 0.6758(4) 0.7854(3) 0.0525(4) 0.078(3) Uani 1 1 d . . .
H20B H 0.6727 0.8222 0.0352 0.094 Uiso 1 1 calc R . .
C21' C 0.6579(3) 0.7343(3) 0.0292(3) 0.0495(14) Uani 1 1 d . . .
H21B H 0.6418 0.7358 -0.0041 0.059 Uiso 1 1 calc R . .
C22' C 0.5498(3) 0.5697(3) 0.1552(2) 0.0566(17) Uani 1 1 d . . .
C23' C 0.6050(4) 0.5462(5) 0.1772(4) 0.087(3) Uani 1 1 d . . .
H23C H 0.6180 0.5720 0.2049 0.130 Uiso 1 1 calc R . .
H23D H 0.6357 0.5448 0.1510 0.130 Uiso 1 1 calc R . .
H23E H 0.5979 0.5062 0.1903 0.130 Uiso 1 1 calc R . .

loop_
_atom_site_aniso_label
_atom_site_aniso_U_11
_atom_site_aniso_U_22
_atom_site_aniso_U_33
_atom_site_aniso_U_23
_atom_site_aniso_U_13
_atom_site_aniso_U_12
Ce1 0.02269(15) 0.02269(15) 0.0198(2) 0.000 0.000 0.000
Mn1 0.0273(4) 0.0258(3) 0.0221(3) 0.0003(3) -0.0024(3) 0.0011(3)
Mn2 0.0265(3) 0.0276(4) 0.0222(3) 0.0016(3) -0.0016(3) -0.0025(3)
O1 0.0260(16) 0.0242(16) 0.0198(15) 0.0018(12) -0.0008(12) 0.0023(12)
O2 0.0290(16) 0.0267(16) 0.0227(14) 0.0003(13) -0.0012(13) 0.0003(13)
O3 0.0336(19) 0.0334(19) 0.0267(18) -0.0025(14) 0.0031(14) 0.0012(14)
O4 0.037(2) 0.0303(18) 0.0349(19) -0.0043(15) -0.0030(16) 0.0004(15)
O5 0.0355(19) 0.0336(19) 0.0285(18) 0.0032(14) -0.0032(15) -0.0043(15)
O6 0.0343(19) 0.0311(19) 0.0284(17) 0.0025(14) -0.0050(15) -0.0019(13)
O7 0.0343(18) 0.0267(17) 0.0337(18) -0.0002(15) -0.0088(15) 0.0032(14)
O8 0.0326(18) 0.0300(18) 0.0298(17) -0.0004(14) -0.0041(14) 0.0033(14)
O9 0.045(2) 0.046(2) 0.0298(17) 0.0064(16) -0.0003(16) -0.0038(17)
O10 0.087(5) 0.231(12) 0.064(4) 0.029(5) -0.003(4) -0.045(5)
C1 0.031(2) 0.031(3) 0.032(2) 0.002(2) -0.001(2) -0.0050(19)
C2 0.030(2) 0.033(3) 0.042(3) -0.005(2) 0.001(2) -0.001(2)
C3 0.049(3) 0.037(3) 0.047(3) -0.002(3) -0.006(3) 0.004(2)
C4 0.055(4) 0.055(4) 0.069(5) -0.002(3) -0.005(3) 0.002(3)
C5 0.064(5) 0.045(4) 0.096(6) -0.012(4) 0.004(4) 0.001(3)
C6 0.054(4) 0.076(5) 0.092(6) -0.030(5) -0.018(4) 0.005(4)
C7 0.042(3) 0.053(4) 0.058(4) -0.015(3) -0.010(3) 0.011(3)
C8 0.027(2) 0.035(3) 0.028(2) -0.003(2) 0.000(2) -0.007(2)
C9 0.033(3) 0.033(3) 0.029(2) 0.001(2) -0.002(2) 0.000(2)
C10 0.048(3) 0.042(3) 0.041(3) -0.002(2) -0.010(3) -0.008(3)
C11 0.060(4) 0.047(4) 0.047(3) -0.009(3) -0.005(3) -0.008(3)
C12 0.059(4) 0.060(4) 0.047(4) -0.007(3) -0.012(3) -0.012(3)
C13 0.057(4) 0.066(4) 0.037(3) 0.008(3) -0.012(3) -0.008(3)
C14 0.049(3) 0.045(3) 0.039(3) 0.001(2) -0.007(3) -0.007(3)
C15 0.031(3) 0.034(3) 0.028(2) -0.001(2) 0.000(2) -0.0003(19)
C16 0.034(3) 0.030(2) 0.034(2) -0.001(2) -0.003(2) 0.002(2)
C17 0.067(4) 0.051(4) 0.051(3) -0.012(3) -0.022(3) 0.018(3)
C18 0.078(5) 0.058(5) 0.062(4) -0.007(3) -0.028(4) 0.020(4)
C19 0.054(4) 0.047(4) 0.062(4) 0.000(3) -0.010(3) 0.023(3)
C20 0.048(3) 0.041(3) 0.058(4) -0.011(3) 0.000(3) 0.010(3)
C21 0.044(3) 0.045(3) 0.039(3) 0.000(3) -0.007(3) 0.010(3)
C22 0.064(4) 0.057(4) 0.039(3) 0.008(3) -0.008(3) -0.015(3)
C23 0.073(6) 0.154(10) 0.051(4) -0.002(5) -0.003(4) -0.010(6)
C24 0.063(6) 0.157(11) 0.073(6) 0.006(6) -0.005(5) -0.006(6)
C25 0.052(4) 0.067(4) 0.038(3) 0.011(3) -0.008(3) -0.016(3)
Ce1' 0.02077(14) 0.02077(14) 0.0231(2) 0.000 0.000 0.000
N1' 0.051(3) 0.063(4) 0.030(2) -0.004(2) -0.003(2) -0.004(2)
Mn1' 0.0272(3) 0.0262(4) 0.0249(3) -0.0025(3) 0.0017(3) -0.0005(3)
Mn2' 0.0272(3) 0.0224(3) 0.0270(3) 0.0009(3) 0.0018(3) 0.0006(3)
O1' 0.0255(16) 0.0230(16) 0.0307(17) -0.0008(14) 0.0019(14) 0.0007(13)
O2' 0.0281(17) 0.0227(16) 0.0249(16) 0.0000(13) -0.0005(13) 0.0008(12)
O3' 0.0334(19) 0.0308(18) 0.0315(17) -0.0059(14) 0.0042(14) 0.0008(15)
O4' 0.0297(18) 0.0350(19) 0.0346(19) -0.0010(15) 0.0073(14) 0.0002(14)
O5' 0.038(2) 0.0301(18) 0.041(2) -0.0055(16) 0.0064(17) 0.0014(15)
O6' 0.042(2) 0.0261(17) 0.037(2) -0.0009(15) 0.0054(15) -0.0019(14)
O7' 0.0310(18) 0.0272(17) 0.0343(17) 0.0009(14) 0.0030(14) -0.0020(13)
O8' 0.0332(18) 0.0277(18) 0.0359(18) 0.0008(15) -0.0033(15) 0.0006(14)
C1' 0.034(3) 0.040(3) 0.033(3) 0.006(2) 0.006(2) 0.005(2)
C2' 0.045(3) 0.040(3) 0.036(3) 0.003(2) 0.012(2) 0.008(2)
C3' 0.057(4) 0.065(4) 0.036(3) -0.001(3) 0.005(3) 0.016(3)
C4' 0.070(5) 0.088(5) 0.044(3) 0.012(4) 0.002(4) 0.022(4)
C5' 0.077(5) 0.077(5) 0.068(5) 0.014(4) 0.024(4) 0.015(4)
C6' 0.072(5) 0.074(5) 0.091(6) -0.017(5) 0.035(5) -0.016(4)
C7' 0.059(4) 0.059(4) 0.078(5) -0.009(4) 0.022(4) -0.004(3)
C8' 0.029(2) 0.027(2) 0.038(3) -0.003(2) -0.004(2) 0.003(2)
C9' 0.037(3) 0.036(3) 0.043(3) -0.008(3) -0.005(2) -0.002(2)
C10' 0.053(4) 0.049(4) 0.064(4) -0.011(3) 0.007(3) -0.007(3)
C11' 0.071(5) 0.056(4) 0.076(5) -0.017(4) 0.005(4) 0.000(4)
C12' 0.072(5) 0.044(4) 0.104(7) -0.021(4) -0.001(5) -0.001(3)
C13' 0.073(5) 0.040(3) 0.080(5) -0.008(4) -0.002(4) 0.000(3)
C14' 0.051(4) 0.035(3) 0.063(4) 0.003(3) -0.002(3) -0.002(3)
C15' 0.027(2) 0.031(2) 0.035(3) -0.004(2) 0.001(2) -0.0066(19)
C16' 0.041(3) 0.031(3) 0.068(4) 0.003(3) -0.015(3) -0.003(2)
C17' 0.121(8) 0.046(4) 0.096(6) 0.001(4) -0.045(6) -0.013(4)
C18' 0.216(15) 0.065(6) 0.115(9) -0.010(6) -0.085(9) -0.010(8)
C19' 0.129(9) 0.052(5) 0.121(8) -0.002(5) -0.051(7) -0.012(5)
C20' 0.090(6) 0.047(4) 0.098(6) -0.004(4) -0.033(5) -0.007(4)
C21' 0.045(3) 0.042(3) 0.062(4) 0.005(3) -0.013(3) -0.004(3)
C22' 0.055(4) 0.074(5) 0.041(3) -0.003(3) 0.001(3) 0.000(3)
C23' 0.071(6) 0.104(8) 0.085(6) -0.003(5) -0.005(5) 0.003(5)

loop_
_atom_type_symbol
_atom_type_description
_atom_type_scat_dispersion_real
_atom_type_scat_dispersion_imag
_atom_type_scat_source
C C 0.0033 0.0016 'International Tables Vol C Tables 4.2.6.8 and 6.1.1.4'
H H 0.0000 0.0000 'International Tables Vol C Tables 4.2.6.8 and 6.1.1.4'
N N 0.0061 0.0033 'International Tables Vol C Tables 4.2.6.8 and 6.1.1.4'
O O 0.0106 0.0060 'International Tables Vol C Tables 4.2.6.8 and 6.1.1.4'
Mn Mn 0.3368 0.7283 'International Tables Vol C Tables 4.2.6.8 and 6.1.1.4'
Ce Ce -0.2486 2.6331 'International Tables Vol C Tables 4.2.6.8 and 6.1.1.4'

loop_
_geom_angle_atom_site_label_1
_geom_angle_atom_site_label_2
_geom_angle_atom_site_label_3
_geom_angle
_geom_angle_site_symmetry_1
_geom_angle_site_symmetry_3
_geom_angle_publ_flag
O2 Ce1 O2 97.18(5) 4_656 . ?
O2 Ce1 O2 97.18(5) 4_656 2_665 ?
O2 Ce1 O2 138.61(15) . 2_665 ?
O2 Ce1 O2 138.61(15) 4_656 3_566 ?
O2 Ce1 O2 97.18(5) . 3_566 ?
O2 Ce1 O2 97.18(5) 2_665 3_566 ?
O2 Ce1 O1 66.41(10) 4_656 . ?
O2 Ce1 O1 65.18(10) . . ?
O2 Ce1 O1 85.77(11) 2_665 . ?
O2 Ce1 O1 153.34(11) 3_566 . ?
O2 Ce1 O1 85.77(11) 4_656 3_566 ?
O2 Ce1 O1 66.41(10) . 3_566 ?
O2 Ce1 O1 153.34(11) 2_665 3_566 ?
O2 Ce1 O1 65.18(10) 3_566 3_566 ?
O1 Ce1 O1 119.17(8) . 3_566 ?
O2 Ce1 O1 65.18(10) 4_656 4_656 ?
O2 Ce1 O1 153.34(11) . 4_656 ?
O2 Ce1 O1 66.41(10) 2_665 4_656 ?
O2 Ce1 O1 85.77(11) 3_566 4_656 ?
O1 Ce1 O1 119.17(8) . 4_656 ?
O1 Ce1 O1 91.44(14) 3_566 4_656 ?
O2 Ce1 O1 153.34(11) 4_656 2_665 ?
O2 Ce1 O1 85.77(11) . 2_665 ?
O2 Ce1 O1 65.18(10) 2_665 2_665 ?
O2 Ce1 O1 66.41(10) 3_566 2_665 ?
O1 Ce1 O1 91.44(14) . 2_665 ?
O1 Ce1 O1 119.17(8) 3_566 2_665 ?
O1 Ce1 O1 119.17(8) 4_656 2_665 ?
O2 Ce1 Mn2 88.98(8) 4_656 3_566 ?
O2 Ce1 Mn2 32.80(8) . 3_566 ?
O2 Ce1 Mn2 170.62(8) 2_665 3_566 ?
O2 Ce1 Mn2 82.63(8) 3_566 3_566 ?
O1 Ce1 Mn2 90.25(8) . 3_566 ?
O1 Ce1 Mn2 33.84(7) 3_566 3_566 ?
O1 Ce1 Mn2 122.83(7) 4_656 3_566 ?
O1 Ce1 Mn2 106.51(8) 2_665 3_566 ?
O2 Ce1 Mn2 82.63(8) 4_656 4_656 ?
O2 Ce1 Mn2 170.62(8) . 4_656 ?
O2 Ce1 Mn2 32.80(8) 2_665 4_656 ?
O2 Ce1 Mn2 88.98(8) 3_566 4_656 ?
O1 Ce1 Mn2 106.51(8) . 4_656 ?
O1 Ce1 Mn2 122.83(7) 3_566 4_656 ?
O1 Ce1 Mn2 33.84(7) 4_656 4_656 ?
O1 Ce1 Mn2 90.25(8) 2_665 4_656 ?
Mn2 Ce1 Mn2 156.16(2) 3_566 4_656 ?
O2 Ce1 Mn2 170.62(8) 4_656 2_665 ?
O2 Ce1 Mn2 88.98(8) . 2_665 ?
O2 Ce1 Mn2 82.63(8) 2_665 2_665 ?
O2 Ce1 Mn2 32.80(8) 3_566 2_665 ?
O1 Ce1 Mn2 122.83(7) . 2_665 ?
O1 Ce1 Mn2 90.25(8) 3_566 2_665 ?
O1 Ce1 Mn2 106.51(8) 4_656 2_665 ?
O1 Ce1 Mn2 33.84(7) 2_665 2_665 ?
Mn2 Ce1 Mn2 92.446(5) 3_566 2_665 ?
Mn2 Ce1 Mn2 92.446(5) 4_656 2_665 ?
O2 Ce1 Mn1 32.30(8) 4_656 4_656 ?
O2 Ce1 Mn1 128.21(8) . 4_656 ?
O2 Ce1 Mn1 77.92(8) 2_665 4_656 ?
O2 Ce1 Mn1 115.85(8) 3_566 4_656 ?
O1 Ce1 Mn1 90.71(7) . 4_656 ?
O1 Ce1 Mn1 91.63(7) 3_566 4_656 ?
O1 Ce1 Mn1 33.19(8) 4_656 4_656 ?
O1 Ce1 Mn1 142.76(8) 2_665 4_656 ?
Mn2 Ce1 Mn1 110.663(17) 3_566 4_656 ?
Mn2 Ce1 Mn1 53.694(17) 4_656 4_656 ?
Mn2 Ce1 Mn1 139.675(17) 2_665 4_656 ?
O2 Mn1 O1 85.50(14) . . ?
O2 Mn1 O7 91.96(14) . . ?
O1 Mn1 O7 175.12(14) . . ?
O2 Mn1 O6 174.35(15) . . ?
O1 Mn1 O6 91.00(14) . . ?
O7 Mn1 O6 91.85(14) . . ?
O2 Mn1 O3 99.69(13) . 3_566 ?
O1 Mn1 O3 86.39(13) . 3_566 ?
O7 Mn1 O3 89.95(14) . 3_566 ?
O6 Mn1 O3 84.49(14) . 3_566 ?
O2 Mn1 O9 91.25(14) . . ?
O1 Mn1 O9 97.56(14) . . ?
O7 Mn1 O9 86.64(15) . . ?
O6 Mn1 O9 84.80(14) . . ?
O3 Mn1 O9 168.65(13) 3_566 . ?
O2 Mn1 Mn2 100.14(10) . . ?
O1 Mn1 Mn2 37.10(9) . . ?
O7 Mn1 Mn2 139.92(11) . . ?
O6 Mn1 Mn2 79.52(10) . . ?
O3 Mn1 Mn2 50.51(9) 3_566 . ?
O9 Mn1 Mn2 130.61(10) . . ?
O2 Mn2 O1 86.72(14) 4_656 . ?
O2 Mn2 O8 92.20(14) 4_656 4_656 ?
O1 Mn2 O8 176.48(15) . 4_656 ?
O2 Mn2 O5 171.59(15) 4_656 . ?
O1 Mn2 O5 90.17(14) . . ?
O8 Mn2 O5 90.44(14) 4_656 . ?
O2 Mn2 O4 99.71(14) 4_656 . ?
O1 Mn2 O4 96.17(14) . . ?
O8 Mn2 O4 87.32(14) 4_656 . ?
O5 Mn2 O4 88.38(14) . . ?
O2 Mn2 O3 88.02(13) 4_656 3_566 ?
O1 Mn2 O3 83.62(13) . 3_566 ?
O8 Mn2 O3 93.00(14) 4_656 3_566 ?
O5 Mn2 O3 83.87(14) . 3_566 ?
O4 Mn2 O3 172.25(13) . 3_566 ?
O2 Mn2 Mn1 94.08(10) 4_656 . ?
O1 Mn2 Mn1 36.79(10) . . ?
O8 Mn2 Mn1 140.10(11) 4_656 . ?
O5 Mn2 Mn1 78.84(10) . . ?
O4 Mn2 Mn1 130.02(10) . . ?
O3 Mn2 Mn1 48.00(8) 3_566 . ?
Mn1 O1 Mn2 106.11(15) . . ?
Mn1 O1 Ce1 102.91(13) . . ?
Mn2 O1 Ce1 101.69(12) . . ?
Mn1 O2 Mn2 122.35(17) . 3_566 ?
Mn1 O2 Ce1 105.67(14) . . ?
Mn2 O2 Ce1 104.63(14) 3_566 . ?
C1 O3 Mn1 123.8(3) . 4_656 ?
C1 O3 Mn2 130.2(3) . 4_656 ?
Mn1 O3 Mn2 81.50(12) 4_656 4_656 ?
C1 O4 Mn2 135.0(3) . . ?
C8 O5 Mn2 128.2(3) . . ?
C8 O6 Mn1 126.1(3) . . ?
C15 O7 Mn1 133.0(3) . . ?
C15 O8 Mn2 128.7(3) . 3_566 ?
C22 O9 C25 109.1(5) . . ?
C22 O9 Mn1 123.3(4) . . ?
C25 O9 Mn1 118.6(3) . . ?
C23 O10 C24 112.3(8) . . ?
O4 C1 O3 124.9(5) . . ?
O4 C1 C2 117.5(4) . . ?
O3 C1 C2 117.5(5) . . ?
C3 C2 C7 119.0(5) . . ?
C3 C2 C1 121.6(5) . . ?
C7 C2 C1 119.3(5) . . ?
C4 C3 C2 119.8(6) . . ?
C4 C3 H3A 120.1 . . ?
C2 C3 H3A 120.1 . . ?
C5 C4 C3 120.3(7) . . ?
C5 C4 H4A 119.9 . . ?
C3 C4 H4A 119.9 . . ?
C4 C5 C6 120.4(7) . . ?
C4 C5 H5A 119.8 . . ?
C6 C5 H5A 119.8 . . ?
C7 C6 C5 119.1(7) . . ?
C7 C6 H6A 120.4 . . ?
C5 C6 H6A 120.4 . . ?
C6 C7 C2 121.3(6) . . ?
C6 C7 H7A 119.3 . . ?
C2 C7 H7A 119.3 . . ?
O5 C8 O6 125.7(4) . . ?
O5 C8 C9 116.5(4) . . ?
O6 C8 C9 117.8(4) . . ?
C10 C9 C14 118.9(5) . . ?
C10 C9 C8 119.4(5) . . ?
C14 C9 C8 121.6(5) . . ?
C9 C10 C11 119.4(6) . . ?
C9 C10 H10A 120.3 . . ?
C11 C10 H10A 120.3 . . ?
C12 C11 C10 119.8(6) . . ?
C12 C11 H11A 120.1 . . ?
C10 C11 H11A 120.1 . . ?
C13 C12 C11 120.5(6) . . ?
C13 C12 H12A 119.8 . . ?
C11 C12 H12A 119.8 . . ?
C12 C13 C14 120.1(6) . . ?
C12 C13 H13A 120.0 . . ?
C14 C13 H13A 120.0 . . ?
C13 C14 C9 121.3(6) . . ?
C13 C14 H14A 119.4 . . ?
C9 C14 H14A 119.4 . . ?
O8 C15 O7 126.4(5) . . ?
O8 C15 C16 116.8(4) . . ?
O7 C15 C16 116.9(4) . . ?
C17 C16 C21 119.7(5) . . ?
C17 C16 C15 120.1(5) . . ?
C21 C16 C15 120.2(5) . . ?
C18 C17 C16 120.6(6) . . ?
C18 C17 H17A 119.7 . . ?
C16 C17 H17A 119.7 . . ?
C17 C18 C19 120.5(6) . . ?
C17 C18 H18A 119.8 . . ?
C19 C18 H18A 119.8 . . ?
C20 C19 C18 118.5(6) . . ?
C20 C19 H19A 120.7 . . ?
C18 C19 H19A 120.7 . . ?
C19 C20 C21 122.1(6) . . ?
C19 C20 H20A 119.0 . . ?
C21 C20 H20A 119.0 . . ?
C20 C21 C16 118.5(5) . . ?
C20 C21 H21A 120.8 . . ?
C16 C21 H21A 120.8 . . ?
O9 C22 C23 107.0(6) . . ?
O9 C22 H22A 110.3 . . ?
C23 C22 H22A 110.3 . . ?
O9 C22 H22B 110.3 . . ?
C23 C22 H22B 110.3 . . ?
H22A C22 H22B 108.6 . . ?
O10 C23 C22 111.6(8) . . ?
O10 C23 H23A 109.3 . . ?
C22 C23 H23A 109.3 . . ?
O10 C23 H23B 109.3 . . ?
C22 C23 H23B 109.3 . . ?
H23A C23 H23B 108.0 . . ?
O10 C24 C25 109.6(8) . . ?
O10 C24 H24A 109.8 . . ?
C25 C24 H24A 109.8 . . ?
O10 C24 H24B 109.8 . . ?
C25 C24 H24B 109.8 . . ?
H24A C24 H24B 108.2 . . ?
O9 C25 C24 112.2(7) . . ?
O9 C25 H25A 109.2 . . ?
C24 C25 H25A 109.2 . . ?
O9 C25 H25B 109.2 . . ?
C24 C25 H25B 109.2 . . ?
H25A C25 H25B 107.9 . . ?
O2' Ce1' O2' 96.53(5) 4_655 2_665 ?
O2' Ce1' O2' 96.53(5) 4_655 . ?
O2' Ce1' O2' 140.58(17) 2_665 . ?
O2' Ce1' O2' 140.58(17) 4_655 3_565 ?
O2' Ce1' O2' 96.53(5) 2_665 3_565 ?
O2' Ce1' O2' 96.53(5) . 3_565 ?
O2' Ce1' O1' 65.76(11) 4_655 4_655 ?
O2' Ce1' O1' 66.15(11) 2_665 4_655 ?
O2' Ce1' O1' 151.81(11) . 4_655 ?
O2' Ce1' O1' 86.19(11) 3_565 4_655 ?
O2' Ce1' O1' 66.15(11) 4_655 . ?
O2' Ce1' O1' 86.19(11) 2_665 . ?
O2' Ce1' O1' 65.76(11) . . ?
O2' Ce1' O1' 151.81(11) 3_565 . ?
O1' Ce1' O1' 120.02(9) 4_655 . ?
O2' Ce1' O1' 151.81(11) 4_655 2_665 ?
O2' Ce1' O1' 65.76(11) 2_665 2_665 ?
O2' Ce1' O1' 86.19(11) . 2_665 ?
O2' Ce1' O1' 66.15(11) 3_565 2_665 ?
O1' Ce1' O1' 120.02(9) 4_655 2_665 ?
O1' Ce1' O1' 89.97(15) . 2_665 ?
O2' Ce1' O1' 86.19(11) 4_655 3_565 ?
O2' Ce1' O1' 151.81(11) 2_665 3_565 ?
O2' Ce1' O1' 66.15(11) . 3_565 ?
O2' Ce1' O1' 65.76(11) 3_565 3_565 ?
O1' Ce1' O1' 89.97(15) 4_655 3_565 ?
O1' Ce1' O1' 120.02(9) . 3_565 ?
O1' Ce1' O1' 120.02(9) 2_665 3_565 ?
O2' Ce1' Mn2' 82.83(8) 4_655 2_665 ?
O2' Ce1' Mn2' 32.84(8) 2_665 2_665 ?
O2' Ce1' Mn2' 172.67(8) . 2_665 ?
O2' Ce1' Mn2' 88.47(8) 3_565 2_665 ?
O1' Ce1' Mn2' 33.59(8) 4_655 2_665 ?
O1' Ce1' Mn2' 107.54(8) . 2_665 ?
O1' Ce1' Mn2' 90.96(8) 2_665 2_665 ?
O1' Ce1' Mn2' 120.99(8) 3_565 2_665 ?
O2' Ce1' Mn2' 32.84(8) 4_655 4_655 ?
O2' Ce1' Mn2' 88.47(8) 2_665 4_655 ?
O2' Ce1' Mn2' 82.83(8) . 4_655 ?
O2' Ce1' Mn2' 172.67(8) 3_565 4_655 ?
O1' Ce1' Mn2' 90.96(8) 4_655 4_655 ?
O1' Ce1' Mn2' 33.59(8) . 4_655 ?
O1' Ce1' Mn2' 120.99(8) 2_665 4_655 ?
O1' Ce1' Mn2' 107.54(8) 3_565 4_655 ?
Mn2' Ce1' Mn2' 92.898(6) 2_665 4_655 ?
O2' Ce1' Mn2' 172.67(8) 4_655 3_565 ?
O2' Ce1' Mn2' 82.83(8) 2_665 3_565 ?
O2' Ce1' Mn2' 88.47(8) . 3_565 ?
O2' Ce1' Mn2' 32.84(8) 3_565 3_565 ?
O1' Ce1' Mn2' 107.54(8) 4_655 3_565 ?
O1' Ce1' Mn2' 120.99(8) . 3_565 ?
O1' Ce1' Mn2' 33.59(8) 2_665 3_565 ?
O1' Ce1' Mn2' 90.96(8) 3_565 3_565 ?
Mn2' Ce1' Mn2' 92.898(6) 2_665 3_565 ?
Mn2' Ce1' Mn2' 154.01(3) 4_655 3_565 ?
O2' Ce1' Mn1' 32.32(8) 4_655 4_655 ?
O2' Ce1' Mn1' 77.81(8) 2_665 4_655 ?
O2' Ce1' Mn1' 127.09(8) . 4_655 ?
O2' Ce1' Mn1' 116.95(8) 3_565 4_655 ?
O1' Ce1' Mn1' 33.66(8) 4_655 4_655 ?
O1' Ce1' Mn1' 91.10(8) . 4_655 ?
O1' Ce1' Mn1' 143.39(8) 2_665 4_655 ?
O1' Ce1' Mn1' 90.60(8) 3_565 4_655 ?
Mn2' Ce1' Mn1' 54.030(17) 2_665 4_655 ?
Mn2' Ce1' Mn1' 58.821(17) 4_655 4_655 ?
Mn2' Ce1' Mn1' 141.167(17) 3_565 4_655 ?
C22' N1' Mn1' 146.4(5) . . ?
O2' Mn1' O1' 86.55(14) . . ?
O2' Mn1' O5' 92.29(15) . . ?
O1' Mn1' O5' 176.29(16) . . ?
O2' Mn1' O3' 175.87(15) . . ?
O1' Mn1' O3' 90.30(14) . . ?
O5' Mn1' O3' 91.02(14) . . ?
O2' Mn1' O7' 97.15(13) . 4_655 ?
O1' Mn1' O7' 86.74(14) . 4_655 ?
O5' Mn1' O7' 89.92(14) . 4_655 ?
O3' Mn1' O7' 85.30(13) . 4_655 ?
O2' Mn1' N1' 89.38(17) . . ?
O1' Mn1' N1' 93.63(18) . . ?
O5' Mn1' N1' 89.87(19) . . ?
O3' Mn1' N1' 88.17(17) . . ?
O7' Mn1' N1' 173.47(16) 4_655 . ?
O2' Mn1' Mn2' 99.86(10) . 4_655 ?
O1' Mn1' Mn2' 36.36(10) . 4_655 ?
O5' Mn1' Mn2' 140.74(11) . 4_655 ?
O3' Mn1' Mn2' 79.04(10) . 4_655 ?
O7' Mn1' Mn2' 51.75(9) 4_655 4_655 ?
N1' Mn1' Mn2' 127.13(15) . 4_655 ?
O2' Mn2' O1' 87.10(15) . 3_565 ?
O2' Mn2' O6' 91.58(15) . . ?
O1' Mn2' O6' 176.53(16) 3_565 . ?
O2' Mn2' O4' 168.32(14) . 3_565 ?
O1' Mn2' O4' 91.38(15) 3_565 3_565 ?
O6' Mn2' O4' 89.27(15) . 3_565 ?
O2' Mn2' O8' 100.95(14) . 4_655 ?
O1' Mn2' O8' 94.97(14) 3_565 4_655 ?
O6' Mn2' O8' 88.42(15) . 4_655 ?
O4' Mn2' O8' 90.73(14) 3_565 4_655 ?
O2' Mn2' O7' 85.30(12) . . ?
O1' Mn2' O7' 82.22(13) 3_565 . ?
O6' Mn2' O7' 94.48(14) . . ?
O4' Mn2' O7' 83.02(13) 3_565 . ?
O8' Mn2' O7' 173.05(13) 4_655 . ?
O2' Mn2' Mn1' 93.09(10) . 3_565 ?
O1' Mn2' Mn1' 36.60(10) 3_565 3_565 ?
O6' Mn2' Mn1' 140.40(12) . 3_565 ?
O4' Mn2' Mn1' 78.95(11) 3_565 3_565 ?
O8' Mn2' Mn1' 128.92(10) 4_655 3_565 ?
O7' Mn2' Mn1' 46.90(8) . 3_565 ?
Mn2' O1' Mn1' 107.04(16) 4_655 . ?
Mn2' O1' Ce1' 101.31(14) 4_655 . ?
Mn1' O1' Ce1' 101.46(14) . . ?
Mn1' O2' Mn2' 123.28(17) . . ?
Mn1' O2' Ce1' 105.67(14) . . ?
Mn2' O2' Ce1' 104.75(15) . . ?
C1' O3' Mn1' 127.9(3) . . ?
C1' O4' Mn2' 128.1(3) . 4_655 ?
C8' O5' Mn1' 132.6(3) . . ?
C8' O6' Mn2' 130.8(3) . . ?
C15' O7' Mn1' 129.5(3) . 3_565 ?
C15' O7' Mn2' 125.5(3) . . ?
Mn1' O7' Mn2' 81.34(11) 3_565 . ?
C15' O8' Mn2' 131.7(3) . 3_565 ?
O3' C1' O4' 125.8(5) . . ?
O3' C1' C2' 117.0(5) . . ?
O4' C1' C2' 117.2(5) . . ?
C7' C2' C3' 119.2(6) . . ?
C7' C2' C1' 120.3(6) . . ?
C3' C2' C1' 120.4(6) . . ?
C2' C3' C4' 121.7(7) . . ?
C2' C3' H3'A 119.2 . . ?
C4' C3' H3'A 119.2 . . ?
C5' C4' C3' 117.1(8) . . ?
C5' C4' H4'A 121.5 . . ?
C3' C4' H4'A 121.5 . . ?
C6' C5' C4' 121.3(8) . . ?
C6' C5' H5'A 119.4 . . ?
C4' C5' H5'A 119.4 . . ?
C7' C6' C5' 119.3(8) . . ?
C7' C6' H6'A 120.3 . . ?
C5' C6' H6'A 120.3 . . ?
C2' C7' C6' 121.2(8) . . ?
C2' C7' H7'A 119.4 . . ?
C6' C7' H7'A 119.4 . . ?
O5' C8' O6' 125.3(5) . . ?
O5' C8' C9' 118.6(5) . . ?
O6' C8' C9' 116.0(5) . . ?
C10' C9' C14' 119.2(6) . . ?
C10' C9' C8' 119.8(6) . . ?
C14' C9' C8' 120.9(5) . . ?
C9' C10' C11' 121.6(7) . . ?
C9' C10' H10B 119.2 . . ?
C11' C10' H10B 119.2 . . ?
C10' C11' C12' 117.1(7) . . ?
C10' C11' H11B 121.5 . . ?
C12' C11' H11B 121.5 . . ?
C13' C12' C11' 119.5(7) . . ?
C13' C12' H12B 120.2 . . ?
C11' C12' H12B 120.2 . . ?
C12' C13' C14' 122.8(8) . . ?
C12' C13' H13B 118.6 . . ?
C14' C13' H13B 118.6 . . ?
C13' C14' C9' 119.4(7) . . ?
C13' C14' H14B 120.3 . . ?
C9' C14' H14B 120.3 . . ?
O8' C15' O7' 124.4(4) . . ?
O8' C15' C16' 117.9(5) . . ?
O7' C15' C16' 117.6(4) . . ?
C17' C16' C21' 118.9(6) . . ?
C17' C16' C15' 120.1(6) . . ?
C21' C16' C15' 121.0(5) . . ?
C16' C17' C18' 120.5(8) . . ?
C16' C17' H17B 119.7 . . ?
C18' C17' H17B 119.7 . . ?
C19' C18' C17' 119.0(9) . . ?
C19' C18' H18B 120.5 . . ?
C17' C18' H18B 120.5 . . ?
C18' C19' C20' 121.2(9) . . ?
C18' C19' H19B 119.4 . . ?
C20' C19' H19B 119.4 . . ?
C21' C20' C19' 119.8(8) . . ?
C21' C20' H20B 120.1 . . ?
C19' C20' H20B 120.1 . . ?
C20' C21' C16' 120.5(7) . . ?
C20' C21' H21B 119.8 . . ?
C16' C21' H21B 119.8 . . ?
N1' C22' C23' 174.9(8) . . ?
C22' C23' H23C 109.5 . . ?
C22' C23' H23D 109.5 . . ?
H23C C23' H23D 109.5 . . ?
C22' C23' H23E 109.5 . . ?
H23C C23' H23E 109.5 . . ?
H23D C23' H23E 109.5 . . ?

loop_
_geom_bond_atom_site_label_1
_geom_bond_atom_site_label_2
_geom_bond_distance
_geom_bond_site_symmetry_2
_geom_bond_publ_flag
Ce1 O2 2.315(3) 4_656 ?
Ce1 O2 2.315(3) . ?
Ce1 O2 2.315(3) 2_665 ?
Ce1 O2 2.315(3) 3_566 ?
Ce1 O1 2.369(3) . ?
Ce1 O1 2.369(3) 3_566 ?
Ce1 O1 2.369(3) 4_656 ?
Ce1 O1 2.369(3) 2_665 ?
Ce1 Mn2 3.3111(7) 3_566 ?
Ce1 Mn2 3.3111(7) 4_656 ?
Ce1 Mn2 3.3111(7) 2_665 ?
Ce1 Mn1 3.3295(7) 4_656 ?
Mn1 O2 1.848(3) . ?
Mn1 O1 1.870(3) . ?
Mn1 O7 1.964(3) . ?
Mn1 O6 1.987(4) . ?
Mn1 O3 2.253(3) 3_566 ?
Mn1 O9 2.321(4) . ?
Mn1 Mn2 2.9990(10) . ?
Mn2 O2 1.854(3) 4_656 ?
Mn2 O1 1.883(3) . ?
Mn2 O8 1.960(3) 4_656 ?
Mn2 O5 1.964(3) . ?
Mn2 O4 2.145(4) . ?
Mn2 O3 2.340(3) 3_566 ?
O2 Mn2 1.854(3) 3_566 ?
O3 C1 1.268(6) . ?
O3 Mn1 2.253(3) 4_656 ?
O3 Mn2 2.340(3) 4_656 ?
O4 C1 1.257(6) . ?
O5 C8 1.268(6) . ?
O6 C8 1.270(6) . ?
O7 C15 1.265(6) . ?
O8 C15 1.263(6) . ?
O8 Mn2 1.960(3) 3_566 ?
O9 C22 1.439(7) . ?
O9 C25 1.445(7) . ?
O10 C23 1.416(12) . ?
O10 C24 1.459(11) . ?
C1 C2 1.503(7) . ?
C2 C3 1.381(8) . ?
C2 C7 1.395(8) . ?
C3 C4 1.380(9) . ?
C3 H3A 0.9500 . ?
C4 C5 1.364(11) . ?
C4 H4A 0.9500 . ?
C5 C6 1.396(11) . ?
C5 H5A 0.9500 . ?
C6 C7 1.349(10) . ?
C6 H6A 0.9500 . ?
C7 H7A 0.9500 . ?
C8 C9 1.483(7) . ?
C9 C10 1.383(8) . ?
C9 C14 1.399(8) . ?
C10 C11 1.425(8) . ?
C10 H10A 0.9500 . ?
C11 C12 1.378(9) . ?
C11 H11A 0.9500 . ?
C12 C13 1.372(9) . ?
C12 H12A 0.9500 . ?
C13 C14 1.374(8) . ?
C13 H13A 0.9500 . ?
C14 H14A 0.9500 . ?
C15 C16 1.498(7) . ?
C16 C17 1.387(8) . ?
C16 C21 1.394(8) . ?
C17 C18 1.376(9) . ?
C17 H17A 0.9500 . ?
C18 C19 1.388(9) . ?
C18 H18A 0.9500 . ?
C19 C20 1.373(9) . ?
C19 H19A 0.9500 . ?
C20 C21 1.392(8) . ?
C20 H20A 0.9500 . ?
C21 H21A 0.9500 . ?
C22 C23 1.568(11) . ?
C22 H22A 0.9900 . ?
C22 H22B 0.9900 . ?
C23 H23A 0.9900 . ?
C23 H23B 0.9900 . ?
C24 C25 1.463(12) . ?
C24 H24A 0.9900 . ?
C24 H24B 0.9900 . ?
C25 H25A 0.9900 . ?
C25 H25B 0.9900 . ?
Ce1' O2' 2.307(3) 4_655 ?
Ce1' O2' 2.307(3) 2_665 ?
Ce1' O2' 2.307(3) . ?
Ce1' O2' 2.307(3) 3_565 ?
Ce1' O1' 2.390(3) 4_655 ?
Ce1' O1' 2.390(3) . ?
Ce1' O1' 2.390(3) 2_665 ?
Ce1' O1' 2.390(3) 3_565 ?
Ce1' Mn2' 3.3086(7) 2_665 ?
Ce1' Mn2' 3.3086(7) 4_655 ?
Ce1' Mn2' 3.3086(7) 3_565 ?
Ce1' Mn1' 3.3198(7) 4_655 ?
N1' C22' 1.170(9) . ?
N1' Mn1' 2.311(5) . ?
Mn1' O2' 1.844(3) . ?
Mn1' O1' 1.878(3) . ?
Mn1' O5' 1.973(4) . ?
Mn1' O3' 1.986(3) . ?
Mn1' O7' 2.224(3) 4_655 ?
Mn1' Mn2' 3.0108(10) 4_655 ?
Mn2' O2' 1.855(3) . ?
Mn2' O1' 1.867(3) 3_565 ?
Mn2' O6' 1.959(4) . ?
Mn2' O4' 1.983(3) 3_565 ?
Mn2' O8' 2.160(4) 4_655 ?
Mn2' O7' 2.392(4) . ?
Mn2' Mn1' 3.0108(10) 3_565 ?
O1' Mn2' 1.867(3) 4_655 ?
O3' C1' 1.264(7) . ?
O4' C1' 1.268(7) . ?
O4' Mn2' 1.983(3) 4_655 ?
O5' C8' 1.256(7) . ?
O6' C8' 1.281(6) . ?
O7' C15' 1.283(6) . ?
O7' Mn1' 2.224(3) 3_565 ?
O8' C15' 1.242(6) . ?
O8' Mn2' 2.160(4) 3_565 ?
C1' C2' 1.479(7) . ?
C2' C7' 1.370(10) . ?
C2' C3' 1.373(9) . ?
C3' C4' 1.416(10) . ?
C3' H3'A 0.9500 . ?
C4' C5' 1.389(12) . ?
C4' H4'A 0.9500 . ?
C5' C6' 1.386(12) . ?
C5' H5'A 0.9500 . ?
C6' C7' 1.382(10) . ?
C6' H6'A 0.9500 . ?
C7' H7'A 0.9500 . ?
C8' C9' 1.485(7) . ?
C9' C10' 1.381(9) . ?
C9' C14' 1.415(9) . ?
C10' C11' 1.381(10) . ?
C10' H10B 0.9500 . ?
C11' C12' 1.456(12) . ?
C11' H11B 0.9500 . ?
C12' C13' 1.338(12) . ?
C12' H12B 0.9500 . ?
C13' C14' 1.347(9) . ?
C13' H13B 0.9500 . ?
C14' H14B 0.9500 . ?
C15' C16' 1.489(7) . ?
C16' C17' 1.351(10) . ?
C16' C21' 1.416(8) . ?
C17' C18' 1.429(12) . ?
C17' H17B 0.9500 . ?
C18' C19' 1.353(14) . ?
C18' H18B 0.9500 . ?
C19' C20' 1.380(12) . ?
C19' H19B 0.9500 . ?
C20' C21' 1.367(10) . ?
C20' H20B 0.9500 . ?
C21' H21B 0.9500 . ?
C22' C23' 1.472(12) . ?
C23' H23C 0.9800 . ?
C23' H23D 0.9800 . ?
C23' H23E 0.9800 . ?
